data_4110259
loop_
_publ_author_name
'Sriparna Ray'
'Renu Mohan'
'Jay K. Singh'
'Manoja K. Samantaray'
'Mobin M. Shaikh'
'Dulal Panda'
'Prasenjit Ghosh'

_publ_section_title
;
 Anticancer and Antimicrobial Metallopharmaceutical Agents Based on
 Palladium, Gold, and Silver N-Heterocyclic Carbene Complexes
;
_journal_name_full 'Journal of the American Chemical Society'
_journal_page_first 15042
_journal_page_last 15053
_journal_paper_doi 10.1021/ja075889z
_journal_volume 129
_journal_year 2007
_chemical_formula_sum 'C14 H18 Cl N2 Pd0.5'
_chemical_formula_weight 302.95
_chemical_name_systematic
;
 ?
;
_space_group_IT_number 14
_symmetry_cell_setting monoclinic
_symmetry_space_group_name_Hall '-P 2ybc'
_symmetry_space_group_name_H-M 'P 1 21/c 1'
_atom_sites_solution_hydrogens geom
_atom_sites_solution_primary direct
_atom_sites_solution_secondary difmap
_audit_creation_method SHELXL-97
_cell_angle_alpha 90.00
_cell_angle_beta 115.070(7)
_cell_angle_gamma 90.00
_cell_formula_units_Z 4
_cell_length_a 10.2107(6)
_cell_length_b 13.9758(6)
_cell_length_c 10.6444(6)
_cell_measurement_reflns_used 5895
_cell_measurement_temperature 293(2)
_cell_measurement_theta_max 32.1331
_cell_measurement_theta_min 3.5733
_cell_volume 1375.88(15)
_computing_cell_refinement 'CrysAlis RED, Oxford Diffraction Ltd.,'
_computing_data_collection 'CrysAlis CCD, Oxford Diffraction Ltd.,'
_computing_data_reduction 'CrysAlis RED, Oxford Diffraction Ltd.,'
_computing_molecular_graphics Ortep3
_computing_publication_material Shelx97
_computing_structure_refinement 'SHELXL-97 (Sheldrick, 1997)'
_computing_structure_solution 'SHELXS-97 (Sheldrick, 1997)'
_diffrn_ambient_temperature 293(2)
_diffrn_detector_area_resol_mean 15.9948
_diffrn_measured_fraction_theta_full 0.998
_diffrn_measured_fraction_theta_max 0.998
_diffrn_radiation_monochromator graphite
_diffrn_radiation_source 'Enhance (Mo) X-ray Source'
_diffrn_radiation_type MoK\a
_diffrn_radiation_wavelength 0.71073
_diffrn_reflns_av_R_equivalents 0.0389
_diffrn_reflns_av_sigmaI/netI 0.0327
_diffrn_reflns_limit_h_max 12
_diffrn_reflns_limit_h_min -12
_diffrn_reflns_limit_k_max 16
_diffrn_reflns_limit_k_min -16
_diffrn_reflns_limit_l_max 12
_diffrn_reflns_limit_l_min -12
_diffrn_reflns_number 8819
_diffrn_reflns_theta_full 25.00
_diffrn_reflns_theta_max 25.00
_diffrn_reflns_theta_min 3.60
_exptl_absorpt_coefficient_mu 0.892
_exptl_absorpt_correction_T_max 0.7882
_exptl_absorpt_correction_T_min 0.7453
_exptl_absorpt_correction_type multi-scan
_exptl_absorpt_process_details
;
CrysAlis RED, Oxford Diffraction Ltd.,
Version 1.171.29.2 (release 20-01-2006 CrysAlis171 .NET)
(compiled Jan 20 2006,12:36:28)
empirical absorption correction using spherical harmonics,
 implemented in SCALE3 ABSPACK scaling algorithm.
;
_exptl_crystal_colour yellow
_exptl_crystal_density_diffrn 1.463
_exptl_crystal_description block
_exptl_crystal_F_000 624
_exptl_crystal_size_max 0.35
_exptl_crystal_size_mid 0.31
_exptl_crystal_size_min 0.28
_refine_diff_density_max 1.854
_refine_diff_density_min -0.576
_refine_diff_density_rms 0.135
_refine_ls_extinction_method none
_refine_ls_goodness_of_fit_ref 0.999
_refine_ls_hydrogen_treatment riding
_refine_ls_matrix_type full
_refine_ls_number_parameters 163
_refine_ls_number_reflns 2424
_refine_ls_number_restraints 0
_refine_ls_restrained_S_all 0.999
_refine_ls_R_factor_all 0.0575
_refine_ls_R_factor_gt 0.0471
_refine_ls_shift/su_max 0.000
_refine_ls_shift/su_mean 0.000
_refine_ls_structure_factor_coef Fsqd
_refine_ls_weighting_details 'calc w=1/[\s^2^(Fo^2^)+(0.0974P)^2^+0.0000P] where P=(Fo^2^+2Fc^2^)/3'
_refine_ls_weighting_scheme calc
_refine_ls_wR_factor_gt 0.1206
_refine_ls_wR_factor_ref 0.1279
_reflns_number_gt 1940
_reflns_number_total 2424
_reflns_threshold_expression >2sigma(I)
_cod_data_source_file ja075889zsi20070806_105215.cif
_cod_data_source_block pg077
_cod_original_cell_volume 1375.88(13)
_cod_original_sg_symbol_H-M 'P 21/c'
_cod_original_formula_sum 'C14 H18 Cl N2 Pd0.50'
_cod_database_code 4110259

loop_
_symmetry_equiv_pos_as_xyz
'x, y, z'
'-x, y+1/2, -z+1/2'
'-x, -y, -z'
'x, -y-1/2, z-1/2'

loop_
_atom_site_label
_atom_site_type_symbol
_atom_site_fract_x
_atom_site_fract_y
_atom_site_fract_z
_atom_site_U_iso_or_equiv
_atom_site_adp_type
_atom_site_occupancy
_atom_site_symmetry_multiplicity
_atom_site_calc_flag
_atom_site_refinement_flags
Pd1 Pd 1.0000 0.0000 1.0000 0.0285(2) Uani 1 2 d S
Cl1 Cl 1.18388(11) 0.02575(8) 1.22004(10) 0.0370(3) Uani 1 1 d .
N1 N 1.1609(3) 0.1380(2) 0.8815(3) 0.0302(7) Uani 1 1 d .
N2 N 1.0258(3) 0.2103(2) 0.9600(3) 0.0309(7) Uani 1 1 d .
C1 C 1.0673(4) 0.1219(3) 0.9388(4) 0.0304(8) Uani 1 1 d .
C2 C 1.0922(4) 0.2803(3) 0.9174(4) 0.0347(9) Uani 1 1 d .
H2 H 1.0803 0.3460 0.9214 0.042 Uiso 1 1 calc R
C3 C 1.1774(4) 0.2357(3) 0.8689(4) 0.0343(9) Uani 1 1 d .
H3 H 1.2366 0.2647 0.8335 0.041 Uiso 1 1 calc R
C4 C 1.2322(4) 0.0620(3) 0.8298(4) 0.0334(9) Uani 1 1 d .
C5 C 1.3035(5) -0.0106(3) 0.9445(5) 0.0411(11) Uani 1 1 d .
H5A H 1.3521 -0.0580 0.9145 0.062 Uiso 1 1 calc R
H5B H 1.2312 -0.0409 0.9662 0.062 Uiso 1 1 calc R
H5C H 1.3723 0.0212 1.0256 0.062 Uiso 1 1 calc R
C6 C 1.1174(5) 0.0156(3) 0.7020(5) 0.0432(11) Uani 1 1 d .
H6A H 1.0737 0.0632 0.6314 0.065 Uiso 1 1 calc R
H6B H 1.0449 -0.0127 0.7253 0.065 Uiso 1 1 calc R
H6C H 1.1609 -0.0330 0.6684 0.065 Uiso 1 1 calc R
C7 C 1.3456(4) 0.1092(3) 0.7934(4) 0.0428(10) Uani 1 1 d .
H7A H 1.3000 0.1554 0.7210 0.064 Uiso 1 1 calc R
H7B H 1.3927 0.0615 0.7623 0.064 Uiso 1 1 calc R
H7C H 1.4158 0.1408 0.8739 0.064 Uiso 1 1 calc R
C8 C 0.9279(4) 0.2305(3) 1.0249(4) 0.0341(9) Uani 1 1 d .
H8A H 0.9730 0.2774 1.0978 0.041 Uiso 1 1 calc R
H8B H 0.9146 0.1724 1.0679 0.041 Uiso 1 1 calc R
C9 C 0.7805(4) 0.2678(3) 0.9252(4) 0.0357(9) Uani 1 1 d .
C10 C 0.7048(5) 0.2257(3) 0.7976(4) 0.0417(10) Uani 1 1 d .
H10 H 0.7457 0.1750 0.7702 0.050 Uiso 1 1 calc R
C11 C 0.5677(5) 0.2583(4) 0.7095(5) 0.0523(12) Uani 1 1 d .
H11 H 0.5192 0.2308 0.6223 0.063 Uiso 1 1 calc R
C12 C 0.5035(5) 0.3304(4) 0.7497(6) 0.0532(12) Uani 1 1 d .
H12 H 0.4106 0.3506 0.6915 0.064 Uiso 1 1 calc R
C13 C 0.5770(6) 0.3727(3) 0.8763(6) 0.0560(13) Uani 1 1 d .
H13 H 0.5340 0.4221 0.9038 0.067 Uiso 1 1 calc R
C14 C 0.7157(5) 0.3424(3) 0.9644(5) 0.0440(11) Uani 1 1 d .
H14 H 0.7652 0.3721 1.0498 0.053 Uiso 1 1 calc R

loop_
_atom_site_aniso_label
_atom_site_aniso_U_11
_atom_site_aniso_U_22
_atom_site_aniso_U_33
_atom_site_aniso_U_23
_atom_site_aniso_U_13
_atom_site_aniso_U_12
Pd1 0.0329(3) 0.0227(3) 0.0326(3) 0.00113(15) 0.0167(2) -0.00075(15)
Cl1 0.0386(6) 0.0375(6) 0.0341(5) 0.0008(4) 0.0145(4) -0.0032(4)
N1 0.0341(17) 0.0240(17) 0.0334(17) 0.0017(13) 0.0152(14) -0.0008(13)
N2 0.0411(18) 0.0233(17) 0.0318(16) 0.0008(13) 0.0187(15) 0.0050(14)
C1 0.033(2) 0.031(2) 0.0261(19) -0.0005(15) 0.0111(16) 0.0002(16)
C2 0.044(2) 0.021(2) 0.038(2) 0.0046(16) 0.0166(18) 0.0003(17)
C3 0.039(2) 0.025(2) 0.040(2) 0.0050(16) 0.0181(19) -0.0050(16)
C4 0.035(2) 0.029(2) 0.041(2) -0.0035(17) 0.0212(18) 0.0002(16)
C5 0.040(3) 0.039(3) 0.051(3) 0.0029(18) 0.024(2) 0.0080(18)
C6 0.046(3) 0.043(3) 0.047(3) -0.0134(19) 0.025(2) -0.0019(19)
C7 0.043(2) 0.038(2) 0.055(3) 0.001(2) 0.028(2) -0.0008(18)
C8 0.048(2) 0.029(2) 0.030(2) -0.0012(16) 0.0206(18) -0.0039(18)
C9 0.049(2) 0.026(2) 0.045(2) 0.0090(17) 0.032(2) 0.0056(18)
C10 0.048(2) 0.035(2) 0.046(2) 0.0052(19) 0.024(2) 0.0068(19)
C11 0.051(3) 0.051(3) 0.056(3) 0.011(2) 0.024(2) 0.000(2)
C12 0.043(3) 0.053(3) 0.073(3) 0.025(3) 0.034(3) 0.011(2)
C13 0.068(3) 0.039(3) 0.088(4) 0.023(3) 0.059(3) 0.021(2)
C14 0.063(3) 0.030(2) 0.058(3) 0.0080(19) 0.044(2) 0.007(2)

loop_
_atom_type_symbol
_atom_type_description
_atom_type_scat_dispersion_real
_atom_type_scat_dispersion_imag
_atom_type_scat_source
C C 0.0033 0.0016 'International Tables Vol C Tables 4.2.6.8 and 6.1.1.4'
H H 0.0000 0.0000 'International Tables Vol C Tables 4.2.6.8 and 6.1.1.4'
N N 0.0061 0.0033 'International Tables Vol C Tables 4.2.6.8 and 6.1.1.4'
Cl Cl 0.1484 0.1585 'International Tables Vol C Tables 4.2.6.8 and 6.1.1.4'
Pd Pd -0.9988 1.0072 'International Tables Vol C Tables 4.2.6.8 and 6.1.1.4'

loop_
_geom_angle_atom_site_label_1
_geom_angle_atom_site_label_2
_geom_angle_atom_site_label_3
_geom_angle
_geom_angle_site_symmetry_1
_geom_angle_site_symmetry_3
C1 Pd1 C1 180.00(12) . 3_757
C1 Pd1 Cl1 92.57(10) . 3_757
C1 Pd1 Cl1 87.43(10) 3_757 3_757
C1 Pd1 Cl1 87.43(10) . .
C1 Pd1 Cl1 92.57(10) 3_757 .
Cl1 Pd1 Cl1 180.0 3_757 .
C1 N1 C3 110.2(3) . .
C1 N1 C4 125.9(3) . .
C3 N1 C4 123.8(3) . .
C1 N2 C2 111.2(3) . .
C1 N2 C8 125.4(3) . .
C2 N2 C8 123.4(3) . .
N1 C1 N2 104.7(3) . .
N1 C1 Pd1 132.8(3) . .
N2 C1 Pd1 122.4(3) . .
C3 C2 N2 106.8(3) . .
C3 C2 H2 126.6 . .
N2 C2 H2 126.6 . .
C2 C3 N1 107.2(3) . .
C2 C3 H3 126.4 . .
N1 C3 H3 126.4 . .
C6 C4 C5 111.2(3) . .
C6 C4 N1 108.5(3) . .
C5 C4 N1 108.5(3) . .
C6 C4 C7 109.9(3) . .
C5 C4 C7 109.8(3) . .
N1 C4 C7 108.8(3) . .
C4 C5 H5A 109.5 . .
C4 C5 H5B 109.5 . .
H5A C5 H5B 109.5 . .
C4 C5 H5C 109.5 . .
H5A C5 H5C 109.5 . .
H5B C5 H5C 109.5 . .
C4 C6 H6A 109.5 . .
C4 C6 H6B 109.5 . .
H6A C6 H6B 109.5 . .
C4 C6 H6C 109.5 . .
H6A C6 H6C 109.5 . .
H6B C6 H6C 109.5 . .
C4 C7 H7A 109.5 . .
C4 C7 H7B 109.5 . .
H7A C7 H7B 109.5 . .
C4 C7 H7C 109.5 . .
H7A C7 H7C 109.5 . .
H7B C7 H7C 109.5 . .
N2 C8 C9 114.2(3) . .
N2 C8 H8A 108.7 . .
C9 C8 H8A 108.7 . .
N2 C8 H8B 108.7 . .
C9 C8 H8B 108.7 . .
H8A C8 H8B 107.6 . .
C10 C9 C14 118.4(4) . .
C10 C9 C8 121.2(3) . .
C14 C9 C8 120.3(4) . .
C9 C10 C11 120.6(4) . .
C9 C10 H10 119.7 . .
C11 C10 H10 119.7 . .
C12 C11 C10 120.6(5) . .
C12 C11 H11 119.7 . .
C10 C11 H11 119.7 . .
C11 C12 C13 119.4(4) . .
C11 C12 H12 120.3 . .
C13 C12 H12 120.3 . .
C12 C13 C14 120.6(4) . .
C12 C13 H13 119.7 . .
C14 C13 H13 119.7 . .
C9 C14 C13 120.3(4) . .
C9 C14 H14 119.9 . .
C13 C14 H14 119.9 . .

loop_
_geom_bond_atom_site_label_1
_geom_bond_atom_site_label_2
_geom_bond_distance
_geom_bond_site_symmetry_2
Pd1 C1 2.044(4) .
Pd1 C1 2.044(4) 3_757
Pd1 Cl1 2.3268(10) 3_757
Pd1 Cl1 2.3268(10) .
N1 C1 1.353(5) .
N1 C3 1.389(5) .
N1 C4 1.517(5) .
N2 C1 1.355(5) .
N2 C2 1.372(5) .
N2 C8 1.463(5) .
C2 C3 1.338(5) .
C2 H2 0.9300 .
C3 H3 0.9300 .
C4 C6 1.514(6) .
C4 C5 1.516(6) .
C4 C7 1.518(5) .
C5 H5A 0.9600 .
C5 H5B 0.9600 .
C5 H5C 0.9600 .
C6 H6A 0.9600 .
C6 H6B 0.9600 .
C6 H6C 0.9600 .
C7 H7A 0.9600 .
C7 H7B 0.9600 .
C7 H7C 0.9600 .
C8 C9 1.520(5) .
C8 H8A 0.9700 .
C8 H8B 0.9700 .
C9 C10 1.378(6) .
C9 C14 1.390(6) .
C10 C11 1.391(6) .
C10 H10 0.9300 .
C11 C12 1.366(7) .
C11 H11 0.9300 .
C12 C13 1.368(7) .
C12 H12 0.9300 .
C13 C14 1.393(7) .
C13 H13 0.9300 .
C14 H14 0.9300 .

loop_
_geom_torsion_atom_site_label_1
_geom_torsion_atom_site_label_2
_geom_torsion_atom_site_label_3
_geom_torsion_atom_site_label_4
_geom_torsion
_geom_torsion_site_symmetry_1
C3 N1 C1 N2 0.5(4) .
C4 N1 C1 N2 -176.1(3) .
C3 N1 C1 Pd1 -175.4(3) .
C4 N1 C1 Pd1 7.9(5) .
C2 N2 C1 N1 -0.2(4) .
C8 N2 C1 N1 -177.8(3) .
C2 N2 C1 Pd1 176.3(2) .
C8 N2 C1 Pd1 -1.3(5) .
C1 Pd1 C1 N1 -131(84) 3_757
Cl1 Pd1 C1 N1 -87.2(3) 3_757
Cl1 Pd1 C1 N1 92.8(3) .
C1 Pd1 C1 N2 54(89) 3_757
Cl1 Pd1 C1 N2 97.4(3) 3_757
Cl1 Pd1 C1 N2 -82.6(3) .
C1 N2 C2 C3 -0.2(4) .
C8 N2 C2 C3 177.4(3) .
N2 C2 C3 N1 0.5(4) .
C1 N1 C3 C2 -0.7(4) .
C4 N1 C3 C2 176.1(3) .
C1 N1 C4 C6 68.7(4) .
C3 N1 C4 C6 -107.5(4) .
C1 N1 C4 C5 -52.2(5) .
C3 N1 C4 C5 131.6(4) .
C1 N1 C4 C7 -171.7(3) .
C3 N1 C4 C7 12.1(5) .
C1 N2 C8 C9 -109.3(4) .
C2 N2 C8 C9 73.3(5) .
N2 C8 C9 C10 45.2(5) .
N2 C8 C9 C14 -138.2(4) .
C14 C9 C10 C11 1.0(6) .
C8 C9 C10 C11 177.6(4) .
C9 C10 C11 C12 -2.3(7) .
C10 C11 C12 C13 2.0(7) .
C11 C12 C13 C14 -0.5(7) .
C10 C9 C14 C13 0.5(6) .
C8 C9 C14 C13 -176.2(4) .
C12 C13 C14 C9 -0.8(7) .
